data_2234911
loop_
_publ_author_name
'Moutataouia, Meryem'
'Lamire, Mohammed'
'Saadi, Mohamed'
'El Ammari, Lahcen'

_publ_section_title
;
 Sodium pentapotassium pentanickel tetra(diphosphate),
 NaK~5~Ni~5~(P~2~O~7~)~4~
;
_journal_coeditor_code BR2200
_journal_issue 6
_journal_name_full 'Acta Crystallographica Section E'
_journal_page_first i43
_journal_paper_doi 10.1107/S160053681202017X
_journal_volume 68
_journal_year 2012
_chemical_formula_iupac 'Na K5 Ni5 (P2 O7)4'
_chemical_formula_structural 'Na K5 Ni5 (P2 O7)4'
_chemical_formula_sum 'K5 Na Ni5 O28 P8'
_chemical_formula_weight 1207.80
_chemical_name_systematic
;
Sodium pentapotassium pentanickel tetra(diphosphate)
;
_space_group_IT_number 2
_symmetry_cell_setting triclinic
_symmetry_space_group_name_Hall '-P 1'
_symmetry_space_group_name_H-M 'P -1'
_atom_sites_solution_primary direct
_atom_sites_solution_secondary difmap
_audit_creation_method SHELXL-97
_cell_angle_alpha 109.31(2)
_cell_angle_beta 90.019(12)
_cell_angle_gamma 104.066(13)
_cell_formula_units_Z 1
_cell_length_a 7.188(4)
_cell_length_b 9.282(5)
_cell_length_c 10.026(5)
_cell_measurement_reflns_used 3608
_cell_measurement_temperature 296(2)
_cell_measurement_theta_max 30.15
_cell_measurement_theta_min 2.63
_cell_volume 610.0(6)
_computing_cell_refinement 'SAINT (Bruker, 2005)'
_computing_data_collection 'APEX2 (Bruker, 2005)'
_computing_data_reduction 'SAINT (Bruker, 2005)'
_computing_molecular_graphics 'ORTEP-3 for Windows (Farrugia, 1997) and DIAMOND (Brandenburg, 2006)'
_computing_publication_material 'PLATON (Spek, 2009) and publCIF (Westrip, 2010)'
_computing_structure_refinement 'SHELXL97 (Sheldrick, 2008)'
_computing_structure_solution 'SHELXS97 (Sheldrick, 2008)'
_diffrn_ambient_temperature 296(2)
_diffrn_measured_fraction_theta_full 0.999
_diffrn_measured_fraction_theta_max 0.999
_diffrn_measurement_device_type 'Bruker APEXII CCD detector'
_diffrn_measurement_method '\w and \f scans'
_diffrn_radiation_monochromator graphite
_diffrn_radiation_source 'fine-focus sealed tube'
_diffrn_radiation_type MoK\a
_diffrn_radiation_wavelength 0.71073
_diffrn_reflns_av_R_equivalents 0.0331
_diffrn_reflns_av_sigmaI/netI 0.0287
_diffrn_reflns_limit_h_max 10
_diffrn_reflns_limit_h_min -10
_diffrn_reflns_limit_k_max 13
_diffrn_reflns_limit_k_min -13
_diffrn_reflns_limit_l_max 14
_diffrn_reflns_limit_l_min -14
_diffrn_reflns_number 13411
_diffrn_reflns_theta_full 30.15
_diffrn_reflns_theta_max 30.15
_diffrn_reflns_theta_min 2.63
_exptl_absorpt_coefficient_mu 5.313
_exptl_absorpt_correction_T_max 0.638
_exptl_absorpt_correction_T_min 0.511
_exptl_absorpt_correction_type multi-scan
_exptl_absorpt_process_details '(SADABS; Sheldrick, 1999)'
_exptl_crystal_colour colourless
_exptl_crystal_density_diffrn 3.288
_exptl_crystal_density_method 'not measured'
_exptl_crystal_description Block
_exptl_crystal_F_000 590
_exptl_crystal_size_max 0.20
_exptl_crystal_size_mid 0.14
_exptl_crystal_size_min 0.11
_refine_diff_density_max 0.906
_refine_diff_density_min -0.906
_refine_ls_extinction_coef 0.0078(9)
_refine_ls_extinction_expression Fc^*^=kFc[1+0.001xFc^2^\l^3^/sin(2\q)]^-1/4^
_refine_ls_extinction_method 'SHELXL97 (Sheldrick, 2008)'
_refine_ls_goodness_of_fit_ref 1.029
_refine_ls_matrix_type full
_refine_ls_number_parameters 218
_refine_ls_number_reflns 3608
_refine_ls_number_restraints 0
_refine_ls_restrained_S_all 1.029
_refine_ls_R_factor_all 0.0313
_refine_ls_R_factor_gt 0.0267
_refine_ls_shift/su_max 0.000
_refine_ls_shift/su_mean 0.000
_refine_ls_structure_factor_coef Fsqd
_refine_ls_weighting_details 'calc w=1/[\s^2^(Fo^2^)+(0.0340P)^2^+1.1270P] where P=(Fo^2^+2Fc^2^)/3'
_refine_ls_weighting_scheme calc
_refine_ls_wR_factor_gt 0.0683
_refine_ls_wR_factor_ref 0.0713
_reflns_number_gt 3195
_reflns_number_total 3608
_reflns_threshold_expression I>2\s(I)
_cod_data_source_file br2200.cif
_cod_data_source_block I
_cod_original_cell_volume 610.0(5)
_cod_original_sg_symbol_Hall '-p 1'
_cod_database_code 2234911
_cod_database_fobs_code 2234911

loop_
_symmetry_equiv_pos_as_xyz
'x, y, z'
'-x, -y, -z'

loop_
_atom_site_type_symbol
_atom_site_label
_atom_site_fract_x
_atom_site_fract_y
_atom_site_fract_z
_atom_site_U_iso_or_equiv
_atom_site_adp_type
_atom_site_calc_flag
_atom_site_refinement_flags
_atom_site_occupancy
Ni Ni1 0.0000 0.0000 0.0000 0.00836(10) Uani d S 1
Ni Ni2 0.36001(4) -0.04138(3) -0.12590(3) 0.01024(8) Uani d . 1
Ni Ni3 0.5000 0.5000 0.0000 0.02272(13) Uani d S 1
Ni Ni4 0.42559(7) 0.37578(6) 0.68239(5) 0.01395(11) Uani d P 0.50
Na Na1 0.42559(7) 0.37578(6) 0.68239(5) 0.01395(11) Uani d P 0.50
K K1 0.5000 0.0000 0.5000 0.02299(18) Uani d S 1
K K2 0.05087(10) 0.19327(8) 0.42045(7) 0.02536(14) Uani d . 1
K K3 0.00287(10) 0.45372(7) 0.18072(8) 0.02541(14) Uani d . 1
P P1 0.36193(8) 0.26003(7) 0.17071(6) 0.00759(12) Uani d . 1
P P2 0.65917(10) 0.34427(8) 0.39912(7) 0.01475(14) Uani d . 1
P P3 -0.14668(8) -0.18481(7) 0.22059(6) 0.00879(12) Uani d . 1
P P4 0.25079(8) -0.18870(7) 0.12603(7) 0.00936(12) Uani d . 1
O O1 0.1486(2) 0.1946(2) 0.16422(19) 0.0129(3) Uani d . 1
O O2 0.4605(2) 0.1478(2) 0.06750(18) 0.0110(3) Uani d . 1
O O3 0.4162(3) 0.4235(2) 0.15797(19) 0.0134(3) Uani d . 1
O O4 0.4368(2) 0.2883(2) 0.33014(19) 0.0118(3) Uani d . 1
O O5 0.6436(5) 0.3267(3) 0.5429(3) 0.0456(8) Uani d . 1
O O6 0.7578(3) 0.2302(3) 0.3004(3) 0.0410(7) Uani d . 1
O O7 0.7412(3) 0.5116(2) 0.4030(2) 0.0239(4) Uani d . 1
O O8 -0.2634(3) -0.3502(2) 0.1363(2) 0.0172(4) Uani d . 1
O O9 -0.2049(3) -0.1394(2) 0.3710(2) 0.0174(4) Uani d . 1
O O10 -0.1531(2) -0.0619(2) 0.15276(19) 0.0120(3) Uani d . 1
O O11 0.1762(2) -0.1410(2) 0.00776(19) 0.0107(3) Uani d . 1
O O12 0.2715(3) -0.3547(2) 0.0742(2) 0.0167(4) Uani d . 1
O O13 0.4217(3) -0.0687(2) 0.21951(19) 0.0143(3) Uani d . 1
O O14 0.0753(3) -0.1883(2) 0.2327(2) 0.0164(4) Uani d . 1

loop_
_atom_site_aniso_label
_atom_site_aniso_U_11
_atom_site_aniso_U_22
_atom_site_aniso_U_33
_atom_site_aniso_U_12
_atom_site_aniso_U_13
_atom_site_aniso_U_23
Ni1 0.00652(18) 0.00716(18) 0.0118(2) 0.00142(14) 0.00205(15) 0.00396(15)
Ni2 0.00772(14) 0.00786(14) 0.01396(16) 0.00273(11) 0.00143(11) 0.00166(11)
Ni3 0.0308(3) 0.0183(2) 0.0120(2) -0.0114(2) -0.0028(2) 0.00858(19)
Ni4 0.0144(2) 0.0095(2) 0.0161(2) -0.00049(17) -0.00043(18) 0.00461(18)
Na1 0.0144(2) 0.0095(2) 0.0161(2) -0.00049(17) -0.00043(18) 0.00461(18)
K1 0.0363(5) 0.0181(4) 0.0159(4) 0.0108(3) 0.0048(3) 0.0049(3)
K2 0.0255(3) 0.0285(3) 0.0226(3) 0.0048(3) -0.0035(2) 0.0110(3)
K3 0.0256(3) 0.0181(3) 0.0365(4) 0.0065(2) 0.0080(3) 0.0139(3)
P1 0.0070(2) 0.0060(2) 0.0097(3) 0.00174(19) 0.0021(2) 0.0025(2)
P2 0.0162(3) 0.0093(3) 0.0164(3) 0.0049(2) -0.0048(2) 0.0001(2)
P3 0.0081(3) 0.0080(3) 0.0102(3) 0.0015(2) 0.0023(2) 0.0034(2)
P4 0.0078(3) 0.0087(3) 0.0124(3) 0.0021(2) 0.0017(2) 0.0047(2)
O1 0.0082(8) 0.0119(8) 0.0164(8) 0.0017(6) 0.0021(6) 0.0025(7)
O2 0.0098(8) 0.0098(7) 0.0116(8) 0.0037(6) 0.0029(6) 0.0004(6)
O3 0.0178(9) 0.0092(8) 0.0141(8) 0.0024(7) 0.0027(7) 0.0058(7)
O4 0.0097(8) 0.0142(8) 0.0111(8) 0.0020(6) 0.0019(6) 0.0049(7)
O5 0.088(2) 0.0238(12) 0.0236(12) 0.0141(13) -0.0258(13) 0.0071(10)
O6 0.0198(11) 0.0277(12) 0.0533(16) 0.0167(10) -0.0176(11) -0.0223(11)
O7 0.0176(9) 0.0138(9) 0.0312(11) -0.0018(7) 0.0042(8) -0.0001(8)
O8 0.0208(9) 0.0105(8) 0.0165(9) 0.0004(7) -0.0026(7) 0.0024(7)
O9 0.0195(9) 0.0202(9) 0.0126(8) 0.0070(7) 0.0047(7) 0.0043(7)
O10 0.0106(8) 0.0115(8) 0.0174(8) 0.0050(6) 0.0044(6) 0.0081(7)
O11 0.0085(7) 0.0118(8) 0.0140(8) 0.0033(6) 0.0013(6) 0.0066(6)
O12 0.0211(9) 0.0093(8) 0.0218(9) 0.0061(7) 0.0042(7) 0.0065(7)
O13 0.0108(8) 0.0177(9) 0.0135(8) 0.0005(7) 0.0001(6) 0.0062(7)
O14 0.0102(8) 0.0264(10) 0.0195(9) 0.0071(7) 0.0051(7) 0.0150(8)

loop_
_atom_type_symbol
_atom_type_description
_atom_type_scat_dispersion_real
_atom_type_scat_dispersion_imag
_atom_type_scat_source
O O 0.0106 0.0060 'International Tables Vol C Tables 4.2.6.8 and 6.1.1.4'
Na Na 0.0362 0.0249 'International Tables Vol C Tables 4.2.6.8 and 6.1.1.4'
P P 0.1023 0.0942 'International Tables Vol C Tables 4.2.6.8 and 6.1.1.4'
K K 0.2009 0.2494 'International Tables Vol C Tables 4.2.6.8 and 6.1.1.4'
Ni Ni 0.3393 1.1124 'International Tables Vol C Tables 4.2.6.8 and 6.1.1.4'

loop_
_geom_angle_atom_site_label_1
_geom_angle_atom_site_label_2
_geom_angle_atom_site_label_3
_geom_angle_site_symmetry_1
_geom_angle_site_symmetry_3
_geom_angle
O10 Ni1 O10 2 . 180.00(14)
O10 Ni1 O11 2 . 89.76(7)
O10 Ni1 O11 . . 90.24(7)
O10 Ni1 O11 2 2 90.24(7)
O10 Ni1 O11 . 2 89.76(7)
O11 Ni1 O11 . 2 180.00(7)
O10 Ni1 O1 2 . 94.64(8)
O10 Ni1 O1 . . 85.36(8)
O11 Ni1 O1 . . 95.94(8)
O11 Ni1 O1 2 . 84.06(8)
O10 Ni1 O1 2 2 85.36(8)
O10 Ni1 O1 . 2 94.64(8)
O11 Ni1 O1 . 2 84.06(8)
O11 Ni1 O1 2 2 95.94(8)
O1 Ni1 O1 . 2 180.00(15)
O2 Ni2 O10 2_655 2 169.20(7)
O2 Ni2 O6 2_655 2_655 93.83(9)
O10 Ni2 O6 2 2_655 89.84(9)
O2 Ni2 O13 2_655 2_655 89.76(8)
O10 Ni2 O13 2 2_655 99.83(8)
O6 Ni2 O13 2_655 2_655 97.60(11)
O2 Ni2 O2 2_655 . 86.65(8)
O10 Ni2 O2 2 . 88.70(8)
O6 Ni2 O2 2_655 . 174.32(10)
O13 Ni2 O2 2_655 . 88.07(8)
O2 Ni2 O11 2_655 . 82.20(7)
O10 Ni2 O11 2 . 87.57(7)
O6 Ni2 O11 2_655 . 91.53(11)
O13 Ni2 O11 2_655 . 168.23(7)
O2 Ni2 O11 . . 82.93(8)
O3 Ni3 O3 . 2_665 180.00(9)
O3 Ni3 O8 . 2 93.37(8)
O3 Ni3 O8 2_665 2 86.63(8)
O3 Ni3 O8 . 1_665 86.63(8)
O3 Ni3 O8 2_665 1_665 93.37(8)
O8 Ni3 O8 2 1_665 180.00(17)
O3 Ni3 O12 . 2_655 97.37(7)
O3 Ni3 O12 2_665 2_655 82.63(7)
O8 Ni3 O12 2 2_655 100.17(8)
O8 Ni3 O12 1_665 2_655 79.83(8)
O3 Ni3 O12 . 1_565 82.63(7)
O3 Ni3 O12 2_665 1_565 97.37(7)
O8 Ni3 O12 2 1_565 79.83(8)
O8 Ni3 O12 1_665 1_565 100.17(8)
O12 Ni3 O12 2_655 1_565 180.0
O3 M1 O7 2_666 2_666 97.28(9)
O3 M1 O5 2_666 . 100.21(10)
O7 M1 O5 2_666 . 107.23(9)
O3 M1 O8 2_666 2_556 80.71(8)
O7 M1 O8 2_666 2_556 100.81(9)
O5 M1 O8 . 2_556 151.53(8)
O3 M1 O9 2_666 2_556 146.47(7)
O7 M1 O9 2_666 2_556 97.27(9)
O5 M1 O9 . 2_556 104.03(9)
O8 M1 O9 2_556 2_556 66.96(7)
O13 K1 O13 2_656 . 180.0
O13 K1 O5 2_656 2_656 91.78(7)
O13 K1 O5 . 2_656 88.22(7)
O13 K1 O5 2_656 . 88.22(7)
O13 K1 O5 . . 91.78(7)
O5 K1 O5 2_656 . 180.00(14)
O13 K1 O9 2_656 1_655 104.71(6)
O13 K1 O9 . 1_655 75.29(6)
O5 K1 O9 2_656 1_655 75.29(9)
O5 K1 O9 . 1_655 104.71(9)
O13 K1 O9 2_656 2_556 75.29(6)
O13 K1 O9 . 2_556 104.71(6)
O5 K1 O9 2_656 2_556 104.71(9)
O5 K1 O9 . 2_556 75.29(9)
O9 K1 O9 1_655 2_556 180.0
O6 K2 O9 1_455 2_556 149.78(9)
O6 K2 O1 1_455 . 74.28(9)
O9 K2 O1 2_556 . 135.37(7)
O6 K2 O7 1_455 2_666 107.73(8)
O9 K2 O7 2_556 2_666 75.36(8)
O1 K2 O7 . 2_666 102.63(7)
O6 K2 O4 1_455 . 119.96(9)
O9 K2 O4 2_556 . 89.43(7)
O1 K2 O4 . . 51.46(5)
O7 K2 O4 2_666 . 67.65(6)
O6 K2 O10 1_455 . 60.85(7)
O9 K2 O10 2_556 . 124.00(7)
O1 K2 O10 . . 58.11(6)
O7 K2 O10 2_666 . 158.76(6)
O4 K2 O10 . . 101.33(6)
O6 K2 O9 1_455 . 84.11(8)
O9 K2 O9 2_556 . 81.83(7)
O1 K2 O9 . . 105.24(6)
O7 K2 O9 2_666 . 151.80(7)
O4 K2 O9 . . 129.11(6)
O10 K2 O9 . . 49.03(5)
O12 K3 O1 1_565 . 106.14(7)
O12 K3 O11 1_565 2 117.27(7)
O1 K3 O11 . 2 57.90(6)
O12 K3 O7 1_565 1_455 134.29(7)
O1 K3 O7 . 1_455 112.03(6)
O11 K3 O7 2 1_455 104.10(6)
O12 K3 O6 1_565 1_455 172.29(6)
O1 K3 O6 . 1_455 66.64(6)
O11 K3 O6 2 1_455 61.89(7)
O7 K3 O6 1_455 1_455 50.52(6)
O12 K3 O12 1_565 2 91.74(7)
O1 K3 O12 . 2 106.98(6)
O11 K3 O12 2 2 51.26(5)
O7 K3 O12 1_455 2 100.05(8)
O6 K3 O12 1_455 2 93.03(7)
O12 K3 O3 1_565 . 58.80(6)
O1 K3 O3 . . 50.60(5)
O11 K3 O3 2 . 96.32(6)
O7 K3 O3 1_455 . 137.10(7)
O6 K3 O3 1_455 . 113.49(6)
O12 K3 O3 2 . 121.90(6)
O12 K3 O8 1_565 1_565 83.94(7)
O1 K3 O8 . 1_565 161.23(6)
O11 K3 O8 2 1_565 103.49(6)
O7 K3 O8 1_455 1_565 67.60(7)
O6 K3 O8 1_455 1_565 103.75(7)
O12 K3 O8 2 1_565 56.06(6)
O3 K3 O8 . 1_565 142.67(6)
O12 K3 O14 1_565 1_565 50.49(6)
O1 K3 O14 . 1_565 149.36(6)
O11 K3 O14 2 1_565 145.51(6)
O7 K3 O14 1_455 1_565 84.43(6)
O6 K3 O14 1_455 1_565 134.95(6)
O12 K3 O14 2 1_565 94.58(6)
O3 K3 O14 . 1_565 99.55(5)
O8 K3 O14 1_565 1_565 48.38(6)
O1 P1 O2 . . 113.34(11)
O1 P1 O3 . . 112.74(10)
O2 P1 O3 . . 111.86(11)
O1 P1 O4 . . 104.08(10)
O2 P1 O4 . . 109.57(10)
O3 P1 O4 . . 104.53(10)
O5 P2 O6 . . 112.93(17)
O5 P2 O7 . . 114.35(14)
O6 P2 O7 . . 112.17(15)
O5 P2 O4 . . 104.13(15)
O6 P2 O4 . . 104.89(12)
O7 P2 O4 . . 107.41(11)
O8 P3 O9 . . 109.31(12)
O8 P3 O10 . . 114.40(11)
O9 P3 O10 . . 112.48(11)
O8 P3 O14 . . 107.93(11)
O9 P3 O14 . . 105.88(11)
O10 P3 O14 . . 106.35(10)
O12 P4 O13 . . 114.34(12)
O12 P4 O11 . . 112.79(11)
O13 P4 O11 . . 114.65(11)
O12 P4 O14 . . 105.83(11)
O13 P4 O14 . . 103.88(11)
O11 P4 O14 . . 103.90(10)
P1 O4 P2 . . 127.65(11)
P3 O14 P4 . . 135.07(13)

loop_
_geom_bond_atom_site_label_1
_geom_bond_atom_site_label_2
_geom_bond_site_symmetry_2
_geom_bond_distance
Ni1 O10 2 2.0403(19)
Ni1 O10 . 2.0403(19)
Ni1 O11 . 2.0487(18)
Ni1 O11 2 2.0487(18)
Ni1 O1 . 2.052(2)
Ni1 O1 2 2.052(2)
Ni1 Ni2 . 2.9329(14)
Ni2 O2 2_655 1.9963(19)
Ni2 O10 2 2.0171(19)
Ni2 O6 2_655 2.024(2)
Ni2 O13 2_655 2.0595(19)
Ni2 O2 . 2.120(2)
Ni2 O11 . 2.1504(18)
Ni2 Ni2 2_655 2.9960(14)
Ni3 O3 . 1.9781(19)
Ni3 O3 2_665 1.9781(19)
Ni3 O8 2 2.070(2)
Ni3 O8 1_665 2.070(2)
Ni3 O12 2_655 2.342(2)
Ni3 O12 1_565 2.342(2)
M1 O3 2_666 2.079(2)
M1 O7 2_666 2.112(2)
M1 O5 . 2.132(4)
M1 O8 2_556 2.208(2)
M1 O9 2_556 2.269(2)
K1 O13 2_656 2.696(2)
K1 O13 . 2.696(2)
K1 O5 2_656 2.839(3)
K1 O5 . 2.839(3)
K1 O9 1_655 2.842(2)
K1 O9 2_556 2.842(2)
K2 O6 1_455 2.574(3)
K2 O9 2_556 2.609(2)
K2 O1 . 2.667(2)
K2 O7 2_666 2.770(2)
K2 O4 . 2.938(2)
K2 O10 . 3.011(2)
K2 O9 . 3.064(3)
K3 O12 1_565 2.760(2)
K3 O1 . 2.805(2)
K3 O11 2 2.865(2)
K3 O7 1_455 2.915(3)
K3 O6 1_455 2.953(3)
K3 O12 2 2.971(3)
K3 O3 . 3.053(3)
K3 O8 1_565 3.066(2)
K3 O14 1_565 3.098(3)
P1 O1 . 1.4986(19)
P1 O2 . 1.5178(18)
P1 O3 . 1.5200(19)
P1 O4 . 1.602(2)
P2 O5 . 1.505(3)
P2 O6 . 1.509(2)
P2 O7 . 1.509(2)
P2 O4 . 1.631(2)
P3 O8 . 1.514(2)
P3 O9 . 1.515(2)
P3 O10 . 1.5178(18)
P3 O14 . 1.609(2)
P4 O12 . 1.500(2)
P4 O13 . 1.508(2)
P4 O11 . 1.5333(19)
P4 O14 . 1.654(2)
O2 Ni2 2_655 1.9963(19)
O3 M1 2_666 2.079(2)
O6 Ni2 2_655 2.024(2)
O6 K2 1_655 2.574(3)
O6 K3 1_655 2.953(3)
O7 M1 2_666 2.112(2)
O7 K2 2_666 2.770(2)
O7 K3 1_655 2.915(2)
O8 Ni3 1_445 2.070(2)
O8 M1 2_556 2.208(2)
O8 K3 1_545 3.066(2)
O9 M1 2_556 2.269(2)
O9 K2 2_556 2.609(2)
O9 K1 1_455 2.842(2)
O10 Ni2 2 2.0171(19)
O11 K3 2 2.865(2)
O12 Ni3 1_545 2.342(2)
O12 K3 1_545 2.760(2)
O12 K3 2 2.971(2)
O13 Ni2 2_655 2.0595(19)
O14 K3 1_545 3.098(3)

loop_
_geom_torsion_atom_site_label_1
_geom_torsion_atom_site_label_2
_geom_torsion_atom_site_label_3
_geom_torsion_atom_site_label_4
_geom_torsion
O1 P1 P2 O5 3.52(17)
O8 P3 P4 O12 -24.60(12)
